data_4329562
loop_
_publ_author_name
'Christopher C. Scarborough'
'Stephen Sproules'
'Christian J. Doonan'
'Karl S. Hagen'
'Thomas Weyherm\"uller'
'Karl Wieghardt'

_publ_contact_author_address
;
Department of Chemistry
Emory University
Atlanta, GA 30322
;
_publ_contact_author_email khagen@emory.edu
_publ_contact_author_fax 1-404-727-6586
_publ_contact_author_name 'Karl S. Hagen'
_publ_contact_author_phone 1-404-727-6556
_publ_section_title
;
 Scrutinizing Low-Spin Cr(II) Complexes
;
_journal_name_full 'Inorganic Chemistry'
_journal_page_first 6969
_journal_page_last 6982
_journal_paper_doi 10.1021/ic300882r
_journal_volume 51
_journal_year 2012
_chemical_formula_moiety 'C36 H24 Cr N6, 2.5(C2 H3 N), 2(F6 P)'
_chemical_formula_sum 'C41 H31.5 Cr F12 N8.5 P2'
_chemical_formula_weight 985.19
_chemical_name_systematic
; 
 ? 
;
_space_group_IT_number 148
_symmetry_cell_setting trigonal
_symmetry_space_group_name_Hall '-R 3'
_symmetry_space_group_name_H-M 'R -3 :H'
_atom_sites_solution_hydrogens geom
_atom_sites_solution_primary direct
_atom_sites_solution_secondary difmap
_audit_creation_method SHELXL-97
_cell_angle_alpha 90.00
_cell_angle_beta 90.00
_cell_angle_gamma 120.00
_cell_formula_units_Z 12
_cell_length_a 14.9676(11)
_cell_length_b 14.9676(11)
_cell_length_c 63.056(4)
_cell_measurement_temperature 100(2)
_cell_volume 12233.8(15)
_computing_structure_refinement 'SHELXL-97 (Sheldrick, 1997)'
_computing_structure_solution 'SHELXS-97 (Sheldrick, 1990)'
_diffrn_ambient_temperature 100(2)
_diffrn_measured_fraction_theta_full 0.997
_diffrn_measured_fraction_theta_max 0.997
_diffrn_radiation_monochromator graphite
_diffrn_radiation_source 'fine-focus sealed tube'
_diffrn_radiation_type MoK\a
_diffrn_radiation_wavelength 0.71073
_diffrn_reflns_av_R_equivalents 0.0859
_diffrn_reflns_av_sigmaI/netI 0.0601
_diffrn_reflns_limit_h_max 19
_diffrn_reflns_limit_h_min -19
_diffrn_reflns_limit_k_max 18
_diffrn_reflns_limit_k_min -17
_diffrn_reflns_limit_l_max 71
_diffrn_reflns_limit_l_min -81
_diffrn_reflns_number 29308
_diffrn_reflns_theta_full 27.50
_diffrn_reflns_theta_max 27.50
_diffrn_reflns_theta_min 2.72
_exptl_absorpt_coefficient_mu 0.459
_exptl_absorpt_correction_T_max 0.9220
_exptl_absorpt_correction_T_min 0.8823
_exptl_crystal_colour black
_exptl_crystal_density_diffrn 1.605
_exptl_crystal_description 'opaque parallelepiped'
_exptl_crystal_F_000 5988
_exptl_crystal_size_max 0.28
_exptl_crystal_size_mid 0.23
_exptl_crystal_size_min 0.18
_refine_diff_density_max 0.776
_refine_diff_density_min -1.474
_refine_diff_density_rms 0.117
_refine_ls_extinction_method none
_refine_ls_goodness_of_fit_ref 1.133
_refine_ls_hydrogen_treatment mixed
_refine_ls_matrix_type full
_refine_ls_number_parameters 402
_refine_ls_number_reflns 6265
_refine_ls_number_restraints 12
_refine_ls_restrained_S_all 1.132
_refine_ls_R_factor_all 0.1280
_refine_ls_R_factor_gt 0.1069
_refine_ls_shift/su_max 0.001
_refine_ls_shift/su_mean 0.000
_refine_ls_structure_factor_coef Fsqd
_refine_ls_weighting_details 'calc w=1/[\s^2^(Fo^2^)+(0.0225P)^2^+279.8469P] where P=(Fo^2^+2Fc^2^)/3'
_refine_ls_weighting_scheme calc
_refine_ls_wR_factor_gt 0.2315
_refine_ls_wR_factor_ref 0.2415
_reflns_number_gt 4939
_reflns_number_total 6265
_reflns_threshold_expression >2sigma(I)
_cod_data_source_file ic300882r_si_002_1.cif
_cod_data_source_block 1
_cod_original_sg_symbol_H-M 'R -3'
_cod_original_formula_sum 'C41 H31.50 Cr F12 N8.50 P2'
_cod_database_code 4329562

loop_
_symmetry_equiv_pos_as_xyz
'x, y, z'
'-y, x-y, z'
'-x+y, -x, z'
'x+2/3, y+1/3, z+1/3'
'-y+2/3, x-y+1/3, z+1/3'
'-x+y+2/3, -x+1/3, z+1/3'
'x+1/3, y+2/3, z+2/3'
'-y+1/3, x-y+2/3, z+2/3'
'-x+y+1/3, -x+2/3, z+2/3'
'-x, -y, -z'
'y, -x+y, -z'
'x-y, x, -z'
'-x+2/3, -y+1/3, -z+1/3'
'y+2/3, -x+y+1/3, -z+1/3'
'x-y+2/3, x+1/3, -z+1/3'
'-x+1/3, -y+2/3, -z+2/3'
'y+1/3, -x+y+2/3, -z+2/3'
'x-y+1/3, x+2/3, -z+2/3'

loop_
_atom_site_label
_atom_site_type_symbol
_atom_site_fract_x
_atom_site_fract_y
_atom_site_fract_z
_atom_site_U_iso_or_equiv
_atom_site_adp_type
_atom_site_occupancy
_atom_site_symmetry_multiplicity
_atom_site_calc_flag
_atom_site_refinement_flags
_atom_site_disorder_assembly
_atom_site_disorder_group
Cr1 Cr -0.3333 -0.6667 -0.01935(2) 0.0249(3) Uani 1 3 d S . .
N1 N -0.2717(3) -0.5311(3) -0.03597(6) 0.0252(9) Uani 1 1 d . . .
C2 C -0.3075(4) -0.5090(4) -0.05377(8) 0.0276(11) Uani 1 1 d . . .
H2 H -0.3661 -0.5629 -0.0607 0.033 Uiso 1 1 calc R . .
C3 C -0.2615(4) -0.4101(4) -0.06236(8) 0.0305(11) Uani 1 1 d . . .
H3 H -0.2881 -0.3975 -0.0750 0.037 Uiso 1 1 calc R . .
C4 C -0.1766(4) -0.3300(4) -0.05234(9) 0.0338(12) Uani 1 1 d . . .
H4 H -0.1452 -0.2621 -0.0580 0.041 Uiso 1 1 calc R . .
C5 C -0.1375(4) -0.3499(4) -0.03399(9) 0.0309(11) Uani 1 1 d . . .
C6 C -0.0498(4) -0.2722(5) -0.02212(10) 0.0414(14) Uani 1 1 d . . .
H6 H -0.0161 -0.2025 -0.0268 0.050 Uiso 1 1 calc R . .
C7 C -0.0154(5) -0.2972(5) -0.00460(11) 0.0447(15) Uani 1 1 d . . .
H7 H 0.0422 -0.2447 0.0028 0.054 Uiso 1 1 calc R . .
C8 C -0.0643(4) -0.4015(4) 0.00309(9) 0.0345(12) Uani 1 1 d . . .
C9 C -0.0309(4) -0.4324(5) 0.02104(9) 0.0384(13) Uani 1 1 d . . .
H9 H 0.0282 -0.3836 0.0287 0.046 Uiso 1 1 calc R . .
C10 C -0.0837(4) -0.5327(5) 0.02737(9) 0.0367(13) Uani 1 1 d . . .
H10 H -0.0624 -0.5540 0.0396 0.044 Uiso 1 1 calc R . .
C11 C -0.1695(4) -0.6047(5) 0.01572(8) 0.0336(12) Uani 1 1 d . . .
H11 H -0.2047 -0.6747 0.0202 0.040 Uiso 1 1 calc R . .
N12 N -0.2041(3) -0.5785(3) -0.00158(6) 0.0276(9) Uani 1 1 d . . .
C13 C -0.1506(4) -0.4781(4) -0.00784(8) 0.0282(11) Uani 1 1 d . . .
C14 C -0.1874(4) -0.4528(4) -0.02636(8) 0.0273(10) Uani 1 1 d . . .
Cr2 Cr 0.0000 0.0000 -0.15052(2) 0.0244(3) Uani 1 3 d S . .
N21 N -0.0751(3) -0.1354(3) -0.13390(6) 0.0280(9) Uani 1 1 d . . .
C22 C -0.0480(4) -0.1625(4) -0.11595(8) 0.0300(11) Uani 1 1 d . . .
H22 H 0.0109 -0.1114 -0.1086 0.036 Uiso 1 1 calc R . .
C23 C -0.1006(4) -0.2607(5) -0.10746(9) 0.0368(13) Uani 1 1 d . . .
H23 H -0.0779 -0.2760 -0.0946 0.044 Uiso 1 1 calc R . .
C24 C -0.1868(4) -0.3365(5) -0.11787(9) 0.0376(13) Uani 1 1 d . . .
H24 H -0.2226 -0.4048 -0.1124 0.045 Uiso 1 1 calc R . .
C25 C -0.2208(4) -0.3113(4) -0.13662(9) 0.0321(12) Uani 1 1 d . . .
C26 C -0.3080(5) -0.3829(5) -0.14880(10) 0.0397(14) Uani 1 1 d . . .
H26 H -0.3482 -0.4521 -0.1441 0.048 Uiso 1 1 calc R . .
C27 C -0.3348(4) -0.3533(5) -0.16721(10) 0.0379(13) Uani 1 1 d . . .
H27 H -0.3925 -0.4027 -0.1751 0.046 Uiso 1 1 calc R . .
C28 C -0.2769(4) -0.2492(4) -0.17468(8) 0.0330(12) Uani 1 1 d . . .
C29 C -0.3010(4) -0.2130(5) -0.19285(9) 0.0360(13) Uani 1 1 d . . .
H29 H -0.3579 -0.2590 -0.2014 0.043 Uiso 1 1 calc R . .
C30 C -0.2426(4) -0.1106(5) -0.19851(9) 0.0358(13) Uani 1 1 d . . .
H30 H -0.2601 -0.0852 -0.2107 0.043 Uiso 1 1 calc R . .
C31 C -0.1573(4) -0.0446(4) -0.18612(8) 0.0319(12) Uani 1 1 d . . .
H31 H -0.1169 0.0257 -0.1902 0.038 Uiso 1 1 calc R . .
N32 N -0.1302(3) -0.0773(3) -0.16860(7) 0.0273(9) Uani 1 1 d . . .
C33 C -0.1912(4) -0.1777(4) -0.16294(8) 0.0262(10) Uani 1 1 d . . .
C34 C -0.1616(4) -0.2088(4) -0.14396(8) 0.0264(10) Uani 1 1 d . . .
P40 P -0.00144(14) -0.47018(12) -0.09704(3) 0.0429(4) Uani 1 1 d . . .
F41 F -0.0845(5) -0.4712(4) -0.08106(10) 0.117(2) Uani 1 1 d . . .
F42 F 0.0716(4) -0.3507(3) -0.09317(7) 0.0748(15) Uani 1 1 d . . .
F43 F 0.0484(5) -0.4999(4) -0.07819(7) 0.101(2) Uani 1 1 d . . .
F44 F -0.0784(5) -0.5893(3) -0.10135(7) 0.0834(17) Uani 1 1 d . . .
F45 F -0.0543(4) -0.4451(4) -0.11655(8) 0.0745(14) Uani 1 1 d . . .
F46 F 0.0792(4) -0.4701(4) -0.11311(7) 0.0671(12) Uani 1 1 d . . .
P50 P 0.0000 0.0000 -0.05317(4) 0.0288(5) Uani 1 3 d S . .
F51 F 0.0806(3) -0.0134(3) -0.03857(6) 0.0450(9) Uani 1 1 d . . .
F52 F -0.0133(3) -0.0937(3) -0.06773(6) 0.0469(9) Uani 1 1 d . . .
N100 N 0.1875(6) -0.0782(6) -0.09407(13) 0.0515(19) Uani 0.708(9) 1 d PD A 1
C101 C 0.1877(14) -0.1201(12) -0.0795(2) 0.038(2) Uani 0.708(9) 1 d PD A 1
C102 C 0.1858(17) -0.1702(14) -0.0593(2) 0.055(3) Uani 0.708(9) 1 d PD A 1
H10A H 0.1752 -0.1334 -0.0476 0.082 Uiso 0.708(9) 1 calc PR A 1
H10B H 0.2515 -0.1686 -0.0573 0.082 Uiso 0.708(9) 1 calc PR A 1
H10C H 0.1294 -0.2420 -0.0595 0.082 Uiso 0.708(9) 1 calc PR A 1
N120 N -0.3333 -0.6667 -0.1499(4) 0.127(9) Uani 0.708(9) 3 d SPD A 1
C121 C -0.3333 -0.6667 -0.1321(4) 0.198(16) Uani 0.708(9) 3 d SPD A 1
C122 C -0.3333 -0.6667 -0.1091(4) 0.145(10) Uani 0.708(9) 3 d SPD A 1
N105 N 0.1862(15) -0.1965(15) -0.0412(3) 0.0515(19) Uani 0.292(9) 1 d PD A 2
C106 C 0.196(5) -0.158(4) -0.0571(6) 0.055(3) Uani 0.292(9) 1 d PD A 2
C107 C 0.195(4) -0.109(3) -0.0770(5) 0.038(2) Uani 0.292(9) 1 d PD A 2
H10D H 0.1871 -0.0489 -0.0741 0.058 Uiso 0.292(9) 1 calc PR A 2
H10E H 0.1365 -0.1587 -0.0857 0.058 Uiso 0.292(9) 1 calc PR A 2
H10F H 0.2593 -0.0872 -0.0847 0.058 Uiso 0.292(9) 1 calc PR A 2
N125 N -0.3333 -0.6667 -0.0902(6) 0.127(9) Uani 0.292(9) 3 d SPD A 2
C126 C -0.3333 -0.6667 -0.1080(6) 0.145(10) Uani 0.292(9) 3 d SPD A 2
C127 C -0.3333 -0.6667 -0.1310(6) 0.198(16) Uani 0.292(9) 3 d SPD A 2
N110 N 0.3333 -0.3333 -0.05306(19) 0.095(5) Uani 1 3 d S . .
C111 C 0.3333 -0.3333 -0.07123(18) 0.057(3) Uani 1 3 d S . .
C112 C 0.3333 -0.3333 -0.09420(19) 0.064(4) Uani 1 3 d S . .
H11A H 0.2662 -0.3876 -0.0994 0.097 Uiso 0.33 1 calc PR . .
H11B H 0.3876 -0.3462 -0.0994 0.097 Uiso 0.33 1 calc PR . .
H11C H 0.3462 -0.2662 -0.0994 0.097 Uiso 0.33 1 calc PR . .

loop_
_atom_site_aniso_label
_atom_site_aniso_U_11
_atom_site_aniso_U_22
_atom_site_aniso_U_33
_atom_site_aniso_U_23
_atom_site_aniso_U_13
_atom_site_aniso_U_12
Cr1 0.0279(4) 0.0279(4) 0.0187(6) 0.000 0.000 0.0140(2)
N1 0.0231(19) 0.032(2) 0.0221(19) -0.0062(16) -0.0002(16) 0.0152(17)
C2 0.030(2) 0.034(3) 0.024(2) -0.004(2) 0.000(2) 0.020(2)
C3 0.030(3) 0.034(3) 0.027(2) -0.002(2) 0.000(2) 0.016(2)
C4 0.032(3) 0.028(3) 0.041(3) -0.001(2) 0.004(2) 0.015(2)
C5 0.030(3) 0.026(2) 0.037(3) -0.004(2) -0.001(2) 0.014(2)
C6 0.030(3) 0.030(3) 0.049(3) -0.001(3) -0.006(3) 0.004(2)
C7 0.033(3) 0.040(3) 0.053(4) -0.004(3) -0.012(3) 0.013(3)
C8 0.030(3) 0.039(3) 0.032(3) -0.007(2) -0.006(2) 0.016(2)
C9 0.033(3) 0.051(3) 0.034(3) -0.016(3) -0.016(2) 0.023(3)
C10 0.038(3) 0.050(3) 0.027(3) -0.004(2) -0.010(2) 0.025(3)
C11 0.041(3) 0.038(3) 0.024(2) -0.001(2) -0.004(2) 0.021(2)
N12 0.031(2) 0.034(2) 0.0223(19) -0.0007(17) 0.0000(17) 0.0199(19)
C13 0.024(2) 0.033(3) 0.024(2) -0.007(2) -0.0049(19) 0.011(2)
C14 0.026(2) 0.030(3) 0.028(2) -0.005(2) -0.003(2) 0.015(2)
Cr2 0.0265(4) 0.0265(4) 0.0203(6) 0.000 0.000 0.0132(2)
N21 0.031(2) 0.035(2) 0.0227(19) -0.0017(17) -0.0015(17) 0.0195(19)
C22 0.029(3) 0.035(3) 0.025(2) 0.006(2) 0.002(2) 0.015(2)
C23 0.034(3) 0.052(3) 0.029(3) 0.014(2) 0.005(2) 0.026(3)
C24 0.035(3) 0.037(3) 0.040(3) 0.014(2) 0.012(2) 0.018(2)
C25 0.030(3) 0.035(3) 0.032(3) 0.005(2) 0.008(2) 0.018(2)
C26 0.036(3) 0.030(3) 0.044(3) -0.001(2) 0.007(3) 0.010(2)
C27 0.033(3) 0.035(3) 0.042(3) -0.009(2) 0.000(2) 0.014(2)
C28 0.030(3) 0.035(3) 0.031(3) -0.008(2) 0.000(2) 0.014(2)
C29 0.034(3) 0.046(3) 0.031(3) -0.011(2) -0.006(2) 0.022(3)
C30 0.036(3) 0.047(3) 0.027(3) -0.007(2) -0.006(2) 0.023(3)
C31 0.033(3) 0.040(3) 0.024(2) -0.001(2) -0.004(2) 0.020(2)
N32 0.028(2) 0.032(2) 0.025(2) -0.0002(17) 0.0014(17) 0.0173(18)
C33 0.025(2) 0.031(3) 0.025(2) -0.0041(19) 0.0009(19) 0.016(2)
C34 0.022(2) 0.034(3) 0.025(2) -0.002(2) 0.0018(19) 0.016(2)
P40 0.0613(10) 0.0308(7) 0.0364(8) 0.0018(6) 0.0122(7) 0.0229(7)
F41 0.148(5) 0.067(3) 0.120(4) 0.017(3) 0.100(4) 0.042(3)
F42 0.093(3) 0.037(2) 0.063(3) -0.0046(19) 0.016(2) 0.009(2)
F43 0.172(6) 0.092(4) 0.048(3) -0.002(3) -0.034(3) 0.073(4)
F44 0.139(5) 0.031(2) 0.053(2) 0.0026(18) 0.004(3) 0.022(3)
F45 0.068(3) 0.061(3) 0.094(3) 0.027(2) -0.001(3) 0.031(2)
F46 0.075(3) 0.090(3) 0.056(2) -0.007(2) 0.012(2) 0.057(3)
P50 0.0287(7) 0.0287(7) 0.0290(11) 0.000 0.000 0.0144(4)
F51 0.0413(18) 0.047(2) 0.052(2) 0.0121(16) -0.0045(16) 0.0258(16)
F52 0.051(2) 0.0403(19) 0.052(2) -0.0119(16) 0.0074(17) 0.0246(16)
N100 0.054(4) 0.057(4) 0.051(4) -0.007(4) 0.005(4) 0.034(4)
C101 0.041(4) 0.037(4) 0.035(4) -0.012(4) -0.009(3) 0.017(3)
C102 0.069(6) 0.048(6) 0.043(5) -0.002(4) -0.017(4) 0.026(5)
N120 0.126(13) 0.126(13) 0.13(2) 0.000 0.000 0.063(6)
C121 0.24(3) 0.24(3) 0.11(2) 0.000 0.000 0.120(13)
C122 0.164(16) 0.164(16) 0.108(18) 0.000 0.000 0.082(8)
N105 0.054(4) 0.057(4) 0.051(4) -0.007(4) 0.005(4) 0.034(4)
C106 0.069(6) 0.048(6) 0.043(5) -0.002(4) -0.017(4) 0.026(5)
C107 0.041(4) 0.037(4) 0.035(4) -0.012(4) -0.009(3) 0.017(3)
N125 0.126(13) 0.126(13) 0.13(2) 0.000 0.000 0.063(6)
C126 0.164(16) 0.164(16) 0.108(18) 0.000 0.000 0.082(8)
C127 0.24(3) 0.24(3) 0.11(2) 0.000 0.000 0.120(13)
N110 0.123(8) 0.123(8) 0.040(6) 0.000 0.000 0.061(4)
C111 0.071(5) 0.071(5) 0.029(5) 0.000 0.000 0.035(3)
C112 0.077(6) 0.077(6) 0.039(6) 0.000 0.000 0.038(3)

loop_
_atom_type_symbol
_atom_type_description
_atom_type_scat_dispersion_real
_atom_type_scat_dispersion_imag
_atom_type_scat_source
C C 0.0033 0.0016 'International Tables Vol C Tables 4.2.6.8 and 6.1.1.4'
H H 0.0000 0.0000 'International Tables Vol C Tables 4.2.6.8 and 6.1.1.4'
N N 0.0061 0.0033 'International Tables Vol C Tables 4.2.6.8 and 6.1.1.4'
F F 0.0171 0.0103 'International Tables Vol C Tables 4.2.6.8 and 6.1.1.4'
P P 0.1023 0.0942 'International Tables Vol C Tables 4.2.6.8 and 6.1.1.4'
Cr Cr 0.3209 0.6236 'International Tables Vol C Tables 4.2.6.8 and 6.1.1.4'

loop_
_geom_angle_atom_site_label_1
_geom_angle_atom_site_label_2
_geom_angle_atom_site_label_3
_geom_angle
_geom_angle_site_symmetry_1
_geom_angle_site_symmetry_3
N12 Cr1 N12 92.87(17) 2_445 3_545
N12 Cr1 N12 92.87(17) 2_445 .
N12 Cr1 N12 92.87(17) 3_545 .
N12 Cr1 N1 172.11(17) 2_445 3_545
N12 Cr1 N1 80.16(17) 3_545 3_545
N12 Cr1 N1 91.19(16) . 3_545
N12 Cr1 N1 80.16(17) 2_445 2_445
N12 Cr1 N1 91.19(16) 3_545 2_445
N12 Cr1 N1 172.11(17) . 2_445
N1 Cr1 N1 96.17(15) 3_545 2_445
N12 Cr1 N1 91.19(16) 2_445 .
N12 Cr1 N1 172.11(17) 3_545 .
N12 Cr1 N1 80.17(17) . .
N1 Cr1 N1 96.17(15) 3_545 .
N1 Cr1 N1 96.17(15) 2_445 .
C2 N1 C14 117.9(4) . .
C2 N1 Cr1 129.0(3) . .
C14 N1 Cr1 112.9(3) . .
N1 C2 C3 122.5(5) . .
C4 C3 C2 119.5(5) . .
C3 C4 C5 119.6(5) . .
C4 C5 C14 117.6(5) . .
C4 C5 C6 124.3(5) . .
C14 C5 C6 118.1(5) . .
C7 C6 C5 121.1(6) . .
C6 C7 C8 121.4(5) . .
C9 C8 C13 117.3(5) . .
C9 C8 C7 123.9(5) . .
C13 C8 C7 118.8(5) . .
C10 C9 C8 119.6(5) . .
C9 C10 C11 119.8(5) . .
N12 C11 C10 122.6(5) . .
C11 N12 C13 117.1(4) . .
C11 N12 Cr1 129.3(4) . .
C13 N12 Cr1 113.5(3) . .
N12 C13 C8 123.5(5) . .
N12 C13 C14 116.1(4) . .
C8 C13 C14 120.4(5) . .
N1 C14 C5 122.9(5) . .
N1 C14 C13 116.8(5) . .
C5 C14 C13 120.3(5) . .
N32 Cr2 N32 91.95(17) 2 .
N32 Cr2 N32 91.95(17) 2 3
N32 Cr2 N32 91.95(17) . 3
N32 Cr2 N21 92.24(17) 2 .
N32 Cr2 N21 80.13(17) . .
N32 Cr2 N21 171.16(17) 3 .
N32 Cr2 N21 171.16(17) 2 3
N32 Cr2 N21 92.24(17) . 3
N32 Cr2 N21 80.13(17) 3 3
N21 Cr2 N21 96.14(16) . 3
N32 Cr2 N21 80.13(17) 2 2
N32 Cr2 N21 171.16(17) . 2
N32 Cr2 N21 92.24(17) 3 2
N21 Cr2 N21 96.14(16) . 2
N21 Cr2 N21 96.14(16) 3 2
C22 N21 C34 117.5(5) . .
C22 N21 Cr2 129.5(4) . .
C34 N21 Cr2 112.9(3) . .
N21 C22 C23 123.6(5) . .
C22 C23 C24 119.3(5) . .
C23 C24 C25 119.4(5) . .
C24 C25 C34 116.8(5) . .
C24 C25 C26 124.5(5) . .
C34 C25 C26 118.6(5) . .
C27 C26 C25 121.2(5) . .
C26 C27 C28 120.9(5) . .
C29 C28 C33 117.1(5) . .
C29 C28 C27 124.2(5) . .
C33 C28 C27 118.8(5) . .
C30 C29 C28 120.2(5) . .
C29 C30 C31 119.2(5) . .
N32 C31 C30 122.3(5) . .
C31 N32 C33 117.3(4) . .
C31 N32 Cr2 128.7(4) . .
C33 N32 Cr2 113.8(3) . .
N32 C33 C28 123.9(5) . .
N32 C33 C34 115.6(4) . .
C28 C33 C34 120.5(5) . .
N21 C34 C25 123.3(5) . .
N21 C34 C33 116.7(5) . .
C25 C34 C33 120.0(5) . .
F46 P40 F42 90.1(3) . .
F46 P40 F43 90.8(3) . .
F42 P40 F43 92.6(3) . .
F46 P40 F44 90.9(3) . .
F42 P40 F44 177.6(4) . .
F43 P40 F44 89.6(3) . .
F46 P40 F41 179.1(4) . .
F42 P40 F41 90.5(3) . .
F43 P40 F41 89.9(4) . .
F44 P40 F41 88.5(3) . .
F46 P40 F45 88.5(3) . .
F42 P40 F45 89.8(3) . .
F43 P40 F45 177.5(3) . .
F44 P40 F45 88.0(3) . .
F41 P40 F45 90.8(4) . .
F52 P50 F52 90.4(2) . 2
F52 P50 F52 90.4(2) . 3
F52 P50 F52 90.4(2) 2 3
F52 P50 F51 89.5(2) . .
F52 P50 F51 89.55(18) 2 .
F52 P50 F51 180.0(3) 3 .
F52 P50 F51 180.0(3) . 2
F52 P50 F51 89.5(2) 2 2
F52 P50 F51 89.55(18) 3 2
F51 P50 F51 90.5(2) . 2
F52 P50 F51 89.55(18) . 3
F52 P50 F51 180.0(3) 2 3
F52 P50 F51 89.5(2) 3 3
F51 P50 F51 90.5(2) . 3
F51 P50 F51 90.5(2) 2 3
N100 C101 C102 175(2) . .
N120 C121 C122 180.000(5) . .
N105 C106 C107 172(7) . .
N125 C126 C127 180.000(7) . .
N110 C111 C112 180.000(1) . .

loop_
_geom_bond_atom_site_label_1
_geom_bond_atom_site_label_2
_geom_bond_distance
_geom_bond_site_symmetry_2
Cr1 N12 2.045(4) 2_445
Cr1 N12 2.045(4) 3_545
Cr1 N12 2.046(4) .
Cr1 N1 2.048(4) 3_545
Cr1 N1 2.048(4) 2_445
Cr1 N1 2.048(4) .
N1 C2 1.354(6) .
N1 C14 1.361(6) .
C2 C3 1.392(7) .
C3 C4 1.389(7) .
C4 C5 1.394(8) .
C5 C14 1.417(7) .
C5 C6 1.452(7) .
C6 C7 1.348(9) .
C7 C8 1.438(9) .
C8 C9 1.406(8) .
C8 C13 1.406(7) .
C9 C10 1.360(9) .
C10 C11 1.403(8) .
C11 N12 1.347(7) .
N12 C13 1.361(7) .
C13 C14 1.423(7) .
Cr2 N32 2.045(4) 2
Cr2 N32 2.045(4) .
Cr2 N32 2.045(4) 3
Cr2 N21 2.047(4) .
Cr2 N21 2.048(4) 3
Cr2 N21 2.048(4) 2
N21 C22 1.333(6) .
N21 C34 1.365(6) .
C22 C23 1.382(8) .
C23 C24 1.385(8) .
C24 C25 1.411(8) .
C25 C34 1.412(7) .
C25 C26 1.430(8) .
C26 C27 1.371(9) .
C27 C28 1.433(8) .
C28 C29 1.390(8) .
C28 C33 1.402(7) .
C29 C30 1.379(8) .
C30 C31 1.398(7) .
C31 N32 1.350(7) .
N32 C33 1.359(7) .
C33 C34 1.433(7) .
P40 F46 1.576(4) .
P40 F42 1.580(4) .
P40 F43 1.581(5) .
P40 F44 1.590(4) .
P40 F41 1.595(5) .
P40 F45 1.606(5) .
P50 F52 1.602(4) .
P50 F52 1.603(4) 2
P50 F52 1.603(4) 3
P50 F51 1.608(4) .
P50 F51 1.608(4) 2
P50 F51 1.608(4) 3
N100 C101 1.113(12) .
C101 C102 1.472(11) .
N120 C121 1.125(17) .
C121 C122 1.448(17) .
N105 C106 1.130(17) .
C106 C107 1.459(18) .
N125 C126 1.125(18) .
C126 C127 1.447(19) .
N110 C111 1.146(16) .
C111 C112 1.448(16) .
